data_7718757
loop_
_publ_author_name
'Ito, Shunichiro'
'Tanaka, Kazuo'
'Chujo, Yoshiki'

_publ_section_title
;
 Impact of ether coordination on the solid-state luminescence of a lithium
 &#x3b2;-diketiminate complex.
;
_journal_issue 23
_journal_name_full 'Dalton transactions (Cambridge, England : 2003)'
_journal_page_first 9219
_journal_page_last 9225
_journal_paper_doi 10.1039/d5dt00954e
_journal_volume 54
_journal_year 2025
_chemical_formula_sum 'C43 H55 Li N2 O'
_chemical_formula_weight 622.83
_chemical_name_common LLi_OEt
_chemical_properties_physical Air-sensitive,Moisture-sensitive,Hygroscopic,Oxygen-sensitive
_space_group_crystal_system triclinic
_space_group_IT_number 2
_space_group_name_Hall '-P 1'
_space_group_name_H-M_alt 'P -1'
_atom_sites_solution_hydrogens geom
_audit_creation_method SHELXL-2018/3
_audit_update_record
;
2024-10-16 deposited with the CCDC.	2025-05-14 downloaded from the CCDC.
;
_cell_angle_alpha 87.453(6)
_cell_angle_beta 84.286(6)
_cell_angle_gamma 81.445(6)
_cell_formula_units_Z 2
_cell_length_a 8.6715(3)
_cell_length_b 12.0089(3)
_cell_length_c 18.3158(6)
_cell_measurement_reflns_used 43507
_cell_measurement_temperature 93(2)
_cell_measurement_theta_max 27.47
_cell_measurement_theta_min 1.71
_cell_volume 1875.87(11)
_computing_cell_refinement 'RAPID AUTO (Rigaku, 2017)'
_computing_data_collection 'RAPID AUTO (Rigaku, 2017)'
_computing_data_reduction 'RAPID AUTO (Rigaku, 2017)'
_computing_structure_refinement 'SHELXL-2018/3 (Sheldrick, 2018)'
_computing_structure_solution 'SHELXT 2018/2 (Sheldrick, 2018)'
_diffrn_ambient_temperature 93(2)
_diffrn_measured_fraction_theta_full 0.999
_diffrn_measured_fraction_theta_max 0.997
_diffrn_measurement_device_type 'Rigaku Raxis Rapid'
_diffrn_measurement_method 'oscillation method'
_diffrn_radiation_type MoK\a
_diffrn_radiation_wavelength 0.71075
_diffrn_reflns_av_R_equivalents 0.1093
_diffrn_reflns_av_unetI/netI 0.0680
_diffrn_reflns_Laue_measured_fraction_full 0.999
_diffrn_reflns_Laue_measured_fraction_max 0.997
_diffrn_reflns_limit_h_max 11
_diffrn_reflns_limit_h_min -11
_diffrn_reflns_limit_k_max 15
_diffrn_reflns_limit_k_min -15
_diffrn_reflns_limit_l_max 23
_diffrn_reflns_limit_l_min -23
_diffrn_reflns_number 41334
_diffrn_reflns_point_group_measured_fraction_full 0.999
_diffrn_reflns_point_group_measured_fraction_max 0.997
_diffrn_reflns_theta_full 25.242
_diffrn_reflns_theta_max 27.476
_diffrn_reflns_theta_min 2.076
_diffrn_source 'fine-focus sealed tube'
_exptl_absorpt_coefficient_mu 0.064
_exptl_absorpt_correction_T_max 1.1337
_exptl_absorpt_correction_T_min 0.7550
_exptl_absorpt_correction_type empirical
_exptl_absorpt_process_details 'ABSCOR (Rigaku, 1995)'
_exptl_crystal_colour yellow
_exptl_crystal_density_diffrn 1.103
_exptl_crystal_description block
_exptl_crystal_F_000 676
_exptl_crystal_preparation Luminescent
_exptl_crystal_recrystallization_method 'Re-crystallisation from solvent: diethyl ether, hexane'
_exptl_crystal_size_max 0.390
_exptl_crystal_size_mid 0.360
_exptl_crystal_size_min 0.230
_refine_diff_density_max 0.431
_refine_diff_density_min -0.372
_refine_diff_density_rms 0.075
_refine_ls_extinction_method none
_refine_ls_goodness_of_fit_ref 1.110
_refine_ls_hydrogen_treatment constr
_refine_ls_matrix_type full
_refine_ls_number_parameters 434
_refine_ls_number_reflns 8575
_refine_ls_number_restraints 0
_refine_ls_restrained_S_all 1.110
_refine_ls_R_factor_all 0.0946
_refine_ls_R_factor_gt 0.0680
_refine_ls_shift/su_max 0.005
_refine_ls_shift/su_mean 0.001
_refine_ls_structure_factor_coef Fsqd
_refine_ls_weighting_details 'w=1/[\s^2^(Fo^2^)+(0.0861P)^2^+1.5127P] where P=(Fo^2^+2Fc^2^)/3'
_refine_ls_weighting_scheme calc
_refine_ls_wR_factor_gt 0.1636
_refine_ls_wR_factor_ref 0.2054
_reflns_Friedel_coverage 0.000
_reflns_number_gt 6778
_reflns_number_total 8575
_reflns_threshold_expression 'I > 2\s(I)'
_cod_data_source_file d5dt00954e2.cif
_cod_data_source_block LLiOEt2_a
_cod_depositor_comments 'Adding full bibliography for 7718756--7718759.cif.'
_cod_original_cell_volume 1875.88(11)
_cod_database_code 7718757
_shelx_shelxl_version_number 2018/3
_shelx_space_group_comment
;
The symmetry employed for this shelxl refinement is uniquely defined
by the following loop, which should always be used as a source of
symmetry information in preference to the above space-group names.
They are only intended as comments.
;
_shelx_estimated_absorpt_t_min 0.975
_shelx_estimated_absorpt_t_max 0.985

loop_
_space_group_symop_operation_xyz
'x, y, z'
'-x, -y, -z'

loop_
_atom_site_label
_atom_site_type_symbol
_atom_site_fract_x
_atom_site_fract_y
_atom_site_fract_z
_atom_site_U_iso_or_equiv
_atom_site_adp_type
_atom_site_occupancy
_atom_site_site_symmetry_order
_atom_site_calc_flag
_atom_site_refinement_flags_posn
_atom_site_refinement_flags_adp
_atom_site_refinement_flags_occupancy
_atom_site_disorder_assembly
_atom_site_disorder_group
Li1 Li 0.5430(5) 0.6079(3) 0.7145(2) 0.0252(8) Uani 1 1 d . . . . .
N1 N 0.6866(2) 0.49600(14) 0.76062(9) 0.0186(4) Uani 1 1 d . . . . .
N2 N 0.6279(2) 0.73974(14) 0.73886(9) 0.0188(4) Uani 1 1 d . . . . .
C1 C 0.7917(3) 0.52198(17) 0.80268(11) 0.0184(4) Uani 1 1 d . . . . .
C2 C 0.8151(3) 0.63354(17) 0.81442(11) 0.0193(4) Uani 1 1 d . . . . .
H2 H 0.896752 0.641118 0.843949 0.023 Uiso 1 1 calc R U . . .
C3 C 0.7322(3) 0.73564(17) 0.78780(11) 0.0182(4) Uani 1 1 d . . . . .
C4 C 0.8959(3) 0.43060(17) 0.84112(11) 0.0191(4) Uani 1 1 d . . . . .
C5 C 0.9840(3) 0.34227(18) 0.80207(12) 0.0223(5) Uani 1 1 d . . . . .
H5 H 0.978113 0.339316 0.750689 0.027 Uiso 1 1 calc R U . . .
C6 C 1.0806(3) 0.25824(19) 0.83740(14) 0.0281(5) Uani 1 1 d . . . . .
H6 H 1.142174 0.199423 0.809972 0.034 Uiso 1 1 calc R U . . .
C7 C 1.0868(3) 0.26043(19) 0.91258(14) 0.0292(5) Uani 1 1 d . . . . .
H7 H 1.151268 0.202333 0.936828 0.035 Uiso 1 1 calc R U . . .
C8 C 0.9990(3) 0.3473(2) 0.95255(13) 0.0269(5) Uani 1 1 d . . . . .
H8 H 1.003019 0.348564 1.004145 0.032 Uiso 1 1 calc R U . . .
C9 C 0.9050(3) 0.43277(19) 0.91691(12) 0.0225(5) Uani 1 1 d . . . . .
H9 H 0.846677 0.492969 0.944261 0.027 Uiso 1 1 calc R U . . .
C10 C 0.7709(3) 0.84116(17) 0.81917(11) 0.0199(4) Uani 1 1 d . . . . .
C11 C 0.8069(3) 0.93285(18) 0.77446(12) 0.0224(5) Uani 1 1 d . . . . .
H11 H 0.806423 0.929845 0.722748 0.027 Uiso 1 1 calc R U . . .
C12 C 0.8437(3) 1.02890(18) 0.80517(13) 0.0250(5) Uani 1 1 d . . . . .
H12 H 0.868569 1.090570 0.774208 0.030 Uiso 1 1 calc R U . . .
C13 C 0.8440(3) 1.03471(19) 0.88034(13) 0.0274(5) Uani 1 1 d . . . . .
H13 H 0.868549 1.100297 0.901090 0.033 Uiso 1 1 calc R U . . .
C14 C 0.8083(3) 0.9441(2) 0.92544(13) 0.0287(5) Uani 1 1 d . . . . .
H14 H 0.807927 0.947941 0.977146 0.034 Uiso 1 1 calc R U . . .
C15 C 0.7729(3) 0.84744(19) 0.89509(12) 0.0251(5) Uani 1 1 d . . . . .
H15 H 0.750025 0.785467 0.926239 0.030 Uiso 1 1 calc R U . . .
C16 C 0.6469(3) 0.38444(17) 0.76020(11) 0.0187(4) Uani 1 1 d . . . . .
C17 C 0.5588(3) 0.34041(18) 0.82090(12) 0.0206(4) Uani 1 1 d . . . . .
C18 C 0.5020(3) 0.23930(19) 0.81276(12) 0.0245(5) Uani 1 1 d . . . . .
H18 H 0.443954 0.208109 0.853307 0.029 Uiso 1 1 calc R U . . .
C19 C 0.5280(3) 0.18292(19) 0.74705(13) 0.0256(5) Uani 1 1 d . . . . .
H19 H 0.485953 0.115160 0.742534 0.031 Uiso 1 1 calc R U . . .
C20 C 0.6157(3) 0.22628(19) 0.68828(13) 0.0264(5) Uani 1 1 d . . . . .
H20 H 0.633144 0.187682 0.643370 0.032 Uiso 1 1 calc R U . . .
C21 C 0.6790(3) 0.32563(18) 0.69357(12) 0.0207(4) Uani 1 1 d . . . . .
C22 C 0.5286(3) 0.83943(17) 0.71822(11) 0.0190(4) Uani 1 1 d . . . . .
C23 C 0.3927(3) 0.88070(17) 0.76328(12) 0.0203(4) Uani 1 1 d . . . . .
C24 C 0.2800(3) 0.96150(18) 0.73387(13) 0.0239(5) Uani 1 1 d . . . . .
H24 H 0.186480 0.987821 0.763482 0.029 Uiso 1 1 calc R U . . .
C25 C 0.3017(3) 1.00385(19) 0.66263(13) 0.0257(5) Uani 1 1 d . . . . .
H25 H 0.223169 1.057618 0.643317 0.031 Uiso 1 1 calc R U . . .
C26 C 0.4394(3) 0.96692(19) 0.61975(12) 0.0253(5) Uani 1 1 d . . . . .
H26 H 0.456066 0.998281 0.571582 0.030 Uiso 1 1 calc R U . . .
C27 C 0.5540(3) 0.88466(18) 0.64582(11) 0.0204(4) Uani 1 1 d . . . . .
C28 C 0.5142(3) 0.40570(19) 0.89132(11) 0.0219(5) Uani 1 1 d . . . . .
H28 H 0.597775 0.453243 0.896196 0.026 Uiso 1 1 calc R U . . .
C29 C 0.3598(3) 0.4853(2) 0.88596(13) 0.0275(5) Uani 1 1 d . . . . .
H29A H 0.372224 0.539466 0.844948 0.041 Uiso 1 1 calc R U . . .
H29B H 0.331728 0.525835 0.931760 0.041 Uiso 1 1 calc R U . . .
H29C H 0.276718 0.441423 0.877739 0.041 Uiso 1 1 calc R U . . .
C30 C 0.5043(3) 0.3291(2) 0.96038(13) 0.0331(6) Uani 1 1 d . . . . .
H30A H 0.420371 0.283334 0.958076 0.050 Uiso 1 1 calc R U . . .
H30B H 0.481893 0.375439 1.003940 0.050 Uiso 1 1 calc R U . . .
H30C H 0.604223 0.279600 0.963243 0.050 Uiso 1 1 calc R U . . .
C31 C 0.7784(3) 0.3708(2) 0.62884(12) 0.0263(5) Uani 1 1 d . . . . .
H31 H 0.837831 0.426620 0.648091 0.032 Uiso 1 1 calc R U . . .
C32 C 0.6751(3) 0.4330(2) 0.57206(14) 0.0370(6) Uani 1 1 d . . . . .
H32A H 0.620028 0.379320 0.549964 0.056 Uiso 1 1 calc R U . . .
H32B H 0.740858 0.467958 0.533708 0.056 Uiso 1 1 calc R U . . .
H32C H 0.598478 0.491379 0.596295 0.056 Uiso 1 1 calc R U . . .
C33 C 0.8980(3) 0.2790(2) 0.59163(15) 0.0376(6) Uani 1 1 d . . . . .
H33A H 0.960146 0.237273 0.628543 0.056 Uiso 1 1 calc R U . . .
H33B H 0.967496 0.313752 0.554818 0.056 Uiso 1 1 calc R U . . .
H33C H 0.843113 0.227176 0.567683 0.056 Uiso 1 1 calc R U . . .
C34 C 0.3646(3) 0.84018(19) 0.84283(12) 0.0252(5) Uani 1 1 d . . . . .
H34 H 0.454007 0.780822 0.853477 0.030 Uiso 1 1 calc R U . . .
C35 C 0.2124(3) 0.7878(2) 0.85719(16) 0.0383(6) Uani 1 1 d . . . . .
H35A H 0.122924 0.844439 0.847021 0.057 Uiso 1 1 calc R U . . .
H35B H 0.199977 0.761575 0.908595 0.057 Uiso 1 1 calc R U . . .
H35C H 0.217410 0.723901 0.825105 0.057 Uiso 1 1 calc R U . . .
C36 C 0.3626(4) 0.9378(2) 0.89462(13) 0.0379(6) Uani 1 1 d . . . . .
H36A H 0.458313 0.972070 0.883390 0.057 Uiso 1 1 calc R U . . .
H36B H 0.357270 0.908998 0.945585 0.057 Uiso 1 1 calc R U . . .
H36C H 0.271061 0.994458 0.887899 0.057 Uiso 1 1 calc R U . . .
C37 C 0.6989(3) 0.84139(19) 0.59539(12) 0.0241(5) Uani 1 1 d . . . . .
H37 H 0.773308 0.792855 0.625946 0.029 Uiso 1 1 calc R U . . .
C38 C 0.6576(3) 0.7675(2) 0.53567(14) 0.0338(6) Uani 1 1 d . . . . .
H38A H 0.608117 0.705001 0.558885 0.051 Uiso 1 1 calc R U . . .
H38B H 0.753395 0.737569 0.505576 0.051 Uiso 1 1 calc R U . . .
H38C H 0.585130 0.813025 0.504543 0.051 Uiso 1 1 calc R U . . .
C39 C 0.7841(3) 0.9365(2) 0.55988(13) 0.0300(5) Uani 1 1 d . . . . .
H39A H 0.715011 0.984315 0.528300 0.045 Uiso 1 1 calc R U . . .
H39B H 0.879245 0.903870 0.530365 0.045 Uiso 1 1 calc R U . . .
H39C H 0.812250 0.981839 0.598319 0.045 Uiso 1 1 calc R U . . .
O1 O 0.34301(19) 0.59572(13) 0.68036(9) 0.0256(4) Uani 1 1 d . . . . .
C40 C 0.2642(3) 0.4980(2) 0.69749(13) 0.0274(5) Uani 1 1 d . . . . .
H40A H 0.163069 0.522192 0.726454 0.033 Uiso 1 1 calc R U . . .
H40B H 0.328919 0.444173 0.728564 0.033 Uiso 1 1 calc R U . . .
C41 C 0.2333(3) 0.4378(2) 0.63037(14) 0.0347(6) Uani 1 1 d . . . . .
H41A H 0.152424 0.484939 0.604517 0.052 Uiso 1 1 calc R U . . .
H41B H 0.197486 0.365990 0.645777 0.052 Uiso 1 1 calc R U . . .
H41C H 0.329994 0.423648 0.597519 0.052 Uiso 1 1 calc R U . . .
C42 C 0.2650(3) 0.6815(2) 0.63293(13) 0.0281(5) Uani 1 1 d . . . . .
H42A H 0.265554 0.650028 0.583849 0.034 Uiso 1 1 calc R U . . .
H42B H 0.325590 0.745540 0.627075 0.034 Uiso 1 1 calc R U . . .
C43 C 0.0983(3) 0.7251(2) 0.66067(17) 0.0397(6) Uani 1 1 d . . . . .
H43A H 0.033909 0.664657 0.660175 0.060 Uiso 1 1 calc R U . . .
H43B H 0.057429 0.788190 0.628935 0.060 Uiso 1 1 calc R U . . .
H43C H 0.095309 0.750624 0.710936 0.060 Uiso 1 1 calc R U . . .

loop_
_atom_site_aniso_label
_atom_site_aniso_U_11
_atom_site_aniso_U_22
_atom_site_aniso_U_33
_atom_site_aniso_U_23
_atom_site_aniso_U_13
_atom_site_aniso_U_12
Li1 0.031(2) 0.0206(19) 0.0257(19) 0.0000(15) -0.0094(16) -0.0059(16)
N1 0.0246(10) 0.0147(8) 0.0172(8) 0.0002(6) -0.0020(7) -0.0054(7)
N2 0.0232(10) 0.0149(8) 0.0184(8) 0.0014(6) -0.0026(7) -0.0031(7)
C1 0.0233(11) 0.0174(10) 0.0146(9) 0.0007(7) -0.0002(8) -0.0047(8)
C2 0.0245(11) 0.0167(10) 0.0177(10) 0.0003(8) -0.0042(8) -0.0054(9)
C3 0.0250(11) 0.0146(10) 0.0154(9) -0.0007(7) 0.0011(8) -0.0056(8)
C4 0.0233(11) 0.0147(10) 0.0209(10) 0.0017(8) -0.0023(8) -0.0079(8)
C5 0.0265(12) 0.0182(10) 0.0236(11) -0.0003(8) -0.0044(9) -0.0062(9)
C6 0.0297(13) 0.0170(11) 0.0390(13) -0.0038(9) -0.0065(10) -0.0046(9)
C7 0.0333(14) 0.0189(11) 0.0377(13) 0.0090(9) -0.0142(11) -0.0063(10)
C8 0.0336(13) 0.0259(12) 0.0238(11) 0.0066(9) -0.0078(10) -0.0111(10)
C9 0.0264(12) 0.0210(11) 0.0214(10) 0.0008(8) -0.0030(9) -0.0074(9)
C10 0.0256(12) 0.0154(10) 0.0190(10) -0.0005(8) -0.0016(8) -0.0047(8)
C11 0.0299(12) 0.0186(11) 0.0197(10) 0.0035(8) -0.0053(9) -0.0064(9)
C12 0.0297(13) 0.0162(10) 0.0304(12) 0.0048(8) -0.0071(9) -0.0069(9)
C13 0.0357(14) 0.0167(11) 0.0310(12) -0.0061(9) -0.0042(10) -0.0057(10)
C14 0.0425(15) 0.0228(12) 0.0215(11) -0.0050(9) -0.0026(10) -0.0058(10)
C15 0.0365(14) 0.0190(11) 0.0194(10) -0.0009(8) 0.0011(9) -0.0056(10)
C16 0.0215(11) 0.0140(10) 0.0208(10) 0.0010(8) -0.0058(8) -0.0019(8)
C17 0.0236(11) 0.0175(10) 0.0213(10) 0.0015(8) -0.0037(8) -0.0042(9)
C18 0.0288(13) 0.0204(11) 0.0257(11) 0.0056(8) -0.0050(9) -0.0086(9)
C19 0.0266(12) 0.0174(11) 0.0347(12) -0.0009(9) -0.0065(10) -0.0068(9)
C20 0.0314(13) 0.0206(11) 0.0279(12) -0.0059(9) -0.0055(10) -0.0026(10)
C21 0.0240(12) 0.0165(10) 0.0214(10) -0.0002(8) -0.0030(8) -0.0016(9)
C22 0.0225(11) 0.0146(10) 0.0213(10) -0.0010(8) -0.0052(8) -0.0051(8)
C23 0.0221(11) 0.0151(10) 0.0242(11) -0.0008(8) -0.0013(8) -0.0043(8)
C24 0.0209(11) 0.0197(11) 0.0306(12) -0.0024(9) -0.0016(9) -0.0018(9)
C25 0.0261(12) 0.0196(11) 0.0312(12) 0.0015(9) -0.0090(9) 0.0005(9)
C26 0.0327(13) 0.0232(11) 0.0203(10) 0.0023(8) -0.0048(9) -0.0048(10)
C27 0.0243(12) 0.0187(10) 0.0196(10) 0.0003(8) -0.0056(8) -0.0054(9)
C28 0.0232(12) 0.0247(11) 0.0195(10) 0.0008(8) -0.0019(8) -0.0091(9)
C29 0.0273(13) 0.0291(12) 0.0255(11) -0.0049(9) 0.0013(9) -0.0033(10)
C30 0.0426(15) 0.0360(14) 0.0219(11) 0.0042(10) -0.0039(10) -0.0102(12)
C31 0.0343(13) 0.0245(12) 0.0210(11) -0.0049(9) 0.0016(9) -0.0086(10)
C32 0.0448(16) 0.0419(15) 0.0229(12) 0.0027(10) 0.0011(11) -0.0055(12)
C33 0.0338(15) 0.0382(15) 0.0398(14) -0.0135(11) 0.0093(11) -0.0068(12)
C34 0.0273(12) 0.0216(11) 0.0242(11) 0.0039(9) 0.0006(9) 0.0013(9)
C35 0.0267(14) 0.0369(14) 0.0468(16) 0.0158(12) 0.0073(11) -0.0020(11)
C36 0.0566(18) 0.0298(13) 0.0226(12) -0.0035(10) 0.0012(11) 0.0069(12)
C37 0.0274(12) 0.0255(11) 0.0192(10) 0.0034(8) -0.0023(9) -0.0041(9)
C38 0.0415(15) 0.0328(13) 0.0269(12) -0.0066(10) 0.0050(11) -0.0083(11)
C39 0.0313(13) 0.0346(13) 0.0247(11) 0.0060(10) -0.0021(10) -0.0087(11)
O1 0.0271(9) 0.0247(8) 0.0273(8) 0.0010(6) -0.0076(7) -0.0081(7)
C40 0.0319(13) 0.0271(12) 0.0255(11) 0.0007(9) -0.0044(10) -0.0110(10)
C41 0.0396(15) 0.0368(14) 0.0317(13) -0.0041(11) -0.0033(11) -0.0179(12)
C42 0.0297(13) 0.0313(13) 0.0246(11) 0.0041(9) -0.0068(9) -0.0066(10)
C43 0.0248(14) 0.0420(16) 0.0511(17) 0.0020(12) -0.0047(12) -0.0014(12)

loop_
_atom_type_symbol
_atom_type_description
_atom_type_scat_dispersion_real
_atom_type_scat_dispersion_imag
_atom_type_scat_source
C C 0.0033 0.0016 'International Tables Vol C Tables 4.2.6.8 and 6.1.1.4'
H H 0.0000 0.0000 'International Tables Vol C Tables 4.2.6.8 and 6.1.1.4'
Li Li -0.0003 0.0001 'International Tables Vol C Tables 4.2.6.8 and 6.1.1.4'
N N 0.0061 0.0033 'International Tables Vol C Tables 4.2.6.8 and 6.1.1.4'
O O 0.0106 0.0060 'International Tables Vol C Tables 4.2.6.8 and 6.1.1.4'

loop_
_geom_angle_atom_site_label_1
_geom_angle_atom_site_label_2
_geom_angle_atom_site_label_3
_geom_angle
_geom_angle_site_symmetry_1
_geom_angle_site_symmetry_3
_geom_angle_publ_flag
N1 Li1 O1 129.7(2) . . ?
N1 Li1 N2 98.33(19) . . ?
O1 Li1 N2 129.8(2) . . ?
N1 Li1 C22 126.98(18) . . ?
O1 Li1 C22 101.11(17) . . ?
N2 Li1 C22 28.93(9) . . ?
C1 N1 C16 121.99(18) . . ?
C1 N1 Li1 122.76(18) . . ?
C16 N1 Li1 113.70(18) . . ?
C3 N2 C22 124.41(17) . . ?
C3 N2 Li1 122.12(18) . . ?
C22 N2 Li1 110.21(18) . . ?
N1 C1 C2 123.7(2) . . ?
N1 C1 C4 120.62(18) . . ?
C2 C1 C4 115.64(18) . . ?
C1 C2 C3 128.3(2) . . ?
N2 C3 C2 123.28(18) . . ?
N2 C3 C10 121.71(19) . . ?
C2 C3 C10 115.01(18) . . ?
C5 C4 C9 118.7(2) . . ?
C5 C4 C1 120.73(19) . . ?
C9 C4 C1 120.56(19) . . ?
C6 C5 C4 120.8(2) . . ?
C7 C6 C5 119.9(2) . . ?
C6 C7 C8 120.1(2) . . ?
C7 C8 C9 119.9(2) . . ?
C8 C9 C4 120.5(2) . . ?
C11 C10 C15 118.67(19) . . ?
C11 C10 C3 121.96(18) . . ?
C15 C10 C3 119.37(18) . . ?
C12 C11 C10 120.6(2) . . ?
C13 C12 C11 120.4(2) . . ?
C12 C13 C14 119.6(2) . . ?
C13 C14 C15 120.3(2) . . ?
C14 C15 C10 120.5(2) . . ?
C17 C16 C21 120.57(19) . . ?
C17 C16 N1 120.86(18) . . ?
C21 C16 N1 117.98(18) . . ?
C18 C17 C16 118.10(19) . . ?
C18 C17 C28 120.29(19) . . ?
C16 C17 C28 121.40(18) . . ?
C19 C18 C17 121.9(2) . . ?
C20 C19 C18 119.4(2) . . ?
C19 C20 C21 121.4(2) . . ?
C20 C21 C16 118.5(2) . . ?
C20 C21 C31 120.68(19) . . ?
C16 C21 C31 120.77(19) . . ?
C23 C22 C27 120.0(2) . . ?
C23 C22 N2 120.90(19) . . ?
C27 C22 N2 118.20(19) . . ?
C23 C22 Li1 107.47(16) . . ?
C27 C22 Li1 109.76(16) . . ?
N2 C22 Li1 40.86(12) . . ?
C24 C23 C22 118.9(2) . . ?
C24 C23 C34 119.1(2) . . ?
C22 C23 C34 122.0(2) . . ?
C25 C24 C23 121.5(2) . . ?
C24 C25 C26 119.3(2) . . ?
C25 C26 C27 121.5(2) . . ?
C26 C27 C22 118.7(2) . . ?
C26 C27 C37 119.81(19) . . ?
C22 C27 C37 121.4(2) . . ?
C17 C28 C30 113.10(19) . . ?
C17 C28 C29 110.32(18) . . ?
C30 C28 C29 110.6(2) . . ?
C21 C31 C33 112.9(2) . . ?
C21 C31 C32 111.1(2) . . ?
C33 C31 C32 109.9(2) . . ?
C23 C34 C36 110.10(19) . . ?
C23 C34 C35 112.2(2) . . ?
C36 C34 C35 110.6(2) . . ?
C27 C37 C39 112.90(19) . . ?
C27 C37 C38 111.0(2) . . ?
C39 C37 C38 110.05(19) . . ?
C42 O1 C40 115.57(17) . . ?
C42 O1 Li1 122.02(18) . . ?
C40 O1 Li1 122.35(18) . . ?
O1 C40 C41 113.97(19) . . ?
O1 C42 C43 114.1(2) . . ?

loop_
_geom_bond_atom_site_label_1
_geom_bond_atom_site_label_2
_geom_bond_distance
_geom_bond_site_symmetry_2
_geom_bond_publ_flag
Li1 N1 1.919(4) . ?
Li1 O1 1.929(4) . ?
Li1 N2 1.930(4) . ?
Li1 C22 2.768(4) . ?
N1 C1 1.329(3) . ?
N1 C16 1.433(3) . ?
N2 C3 1.330(3) . ?
N2 C22 1.427(3) . ?
C1 C2 1.413(3) . ?
C1 C4 1.510(3) . ?
C2 C3 1.418(3) . ?
C3 C10 1.509(3) . ?
C4 C5 1.392(3) . ?
C4 C9 1.400(3) . ?
C5 C6 1.392(3) . ?
C6 C7 1.385(3) . ?
C7 C8 1.387(4) . ?
C8 C9 1.393(3) . ?
C10 C11 1.397(3) . ?
C10 C15 1.398(3) . ?
C11 C12 1.397(3) . ?
C12 C13 1.382(3) . ?
C13 C14 1.390(3) . ?
C14 C15 1.395(3) . ?
C16 C17 1.413(3) . ?
C16 C21 1.420(3) . ?
C17 C18 1.396(3) . ?
C17 C28 1.526(3) . ?
C18 C19 1.389(3) . ?
C19 C20 1.383(3) . ?
C20 C21 1.397(3) . ?
C21 C31 1.523(3) . ?
C22 C23 1.409(3) . ?
C22 C27 1.420(3) . ?
C23 C24 1.401(3) . ?
C23 C34 1.523(3) . ?
C24 C25 1.385(3) . ?
C25 C26 1.388(3) . ?
C26 C27 1.397(3) . ?
C27 C37 1.523(3) . ?
C28 C30 1.534(3) . ?
C28 C29 1.534(3) . ?
C31 C33 1.530(3) . ?
C31 C32 1.536(4) . ?
C34 C36 1.537(3) . ?
C34 C35 1.540(4) . ?
C37 C39 1.536(3) . ?
C37 C38 1.539(3) . ?
O1 C42 1.450(3) . ?
O1 C40 1.451(3) . ?
C40 C41 1.519(3) . ?
C42 C43 1.508(4) . ?
